data_2202184
loop_
_publ_author_name
'Graham Smith'
'Dalius S. Sagatys'

_publ_section_title
;
 Ammonium 2-mercaptopyridine-3-carboxylate hydrate
;
_journal_issue 4
_journal_name_full 'Acta Crystallographica Section E'
_journal_page_first o540
_journal_page_last o541
_journal_paper_doi 10.1107/S1600536803006020
_journal_volume 59
_journal_year 2003
_chemical_formula_iupac 'H4 N 1+, C6 H4 N O2 S 1-, H2 O'
_chemical_formula_moiety 'H4 N 1+, C6 H4 N O2 S 1-, H2 O'
_chemical_formula_sum 'C6 H10 N2 O3 S'
_chemical_formula_weight 190.22
_chemical_name_common 'ammonium thionicotinate hydrate'
_chemical_name_systematic
;
ammonium 2-mercaptopyridine-3-carboxylate hydrate
;
_space_group_IT_number 14
_symmetry_cell_setting monoclinic
_symmetry_space_group_name_Hall '-P 2yn'
_symmetry_space_group_name_H-M 'P 1 21/n 1'
_atom_sites_solution_hydrogens geom
_atom_sites_solution_primary direct
_atom_sites_solution_secondary difmap
_audit_creation_method ' SHELXL-97 '
_cell_angle_alpha 90.00
_cell_angle_beta 100.854(5)
_cell_angle_gamma 90.00
_cell_formula_units_Z 4
_cell_length_a 6.8327(4)
_cell_length_b 10.8017(12)
_cell_length_c 12.2436(5)
_cell_measurement_reflns_used 25
_cell_measurement_temperature 296(2)
_cell_measurement_theta_max 18.9
_cell_measurement_theta_min 11.8
_cell_volume 887.47(12)
_computing_cell_refinement
;
MSC/AFC Diffractometer Control Software
;
_computing_data_collection
;
MSC/AFC Diffractometer Control Software (Molecular Structure
Corporation, 1999)
;
_computing_data_reduction
;
TEXSAN for Windows (Molecular Structure Corporation, 1999)
;
_computing_molecular_graphics 'PLATON for Windows (Spek, 1999)'
_computing_structure_refinement 'SHELXL97 (Sheldrick, 1997)'
_computing_structure_solution 'SHELXS97 (Sheldrick, 1997)'
_diffrn_ambient_temperature 296(2)
_diffrn_measured_fraction_theta_full 0.970
_diffrn_measured_fraction_theta_max 0.970
_diffrn_measurement_device_type 'Rigaku AFC-7R'
_diffrn_measurement_method \w--2\q
_diffrn_radiation_monochromator graphite
_diffrn_radiation_source 'Rigaku rotating anode'
_diffrn_radiation_type 'MoK\a '
_diffrn_radiation_wavelength 0.71069
_diffrn_reflns_av_R_equivalents 0.041
_diffrn_reflns_av_sigmaI/netI 0.109
_diffrn_reflns_limit_h_max 8
_diffrn_reflns_limit_h_min 0
_diffrn_reflns_limit_k_max 13
_diffrn_reflns_limit_k_min 0
_diffrn_reflns_limit_l_max 15
_diffrn_reflns_limit_l_min -15
_diffrn_reflns_number 2631
_diffrn_reflns_theta_full 29.6
_diffrn_reflns_theta_max 29.5
_diffrn_reflns_theta_min 2.5
_diffrn_standards_decay_% 0.51
_diffrn_standards_interval_count 150
_diffrn_standards_number 3
_exptl_absorpt_coefficient_mu 0.335
_exptl_absorpt_correction_type none
_exptl_crystal_colour colourless
_exptl_crystal_density_diffrn 1.424
_exptl_crystal_density_method 'not measured'
_exptl_crystal_description plate
_exptl_crystal_F_000 400
_exptl_crystal_size_max 0.35
_exptl_crystal_size_mid 0.35
_exptl_crystal_size_min 0.12
_refine_diff_density_max 0.33
_refine_diff_density_min -0.24
_refine_ls_goodness_of_fit_ref 0.996
_refine_ls_hydrogen_treatment mixed
_refine_ls_matrix_type full
_refine_ls_number_parameters 138
_refine_ls_number_reflns 2451
_refine_ls_restrained_S_all 1.00
_refine_ls_R_factor_all 0.155
_refine_ls_R_factor_gt 0.040
_refine_ls_shift/su_max 0.00
_refine_ls_shift/su_mean <0.001
_refine_ls_structure_factor_coef Fsqd
_refine_ls_weighting_details 'calc w = 1/[\s^2^(Fo^2^)+(0.1032P)^2^+0.154P] where P = (Fo^2^+2Fc^2^)/3'
_refine_ls_weighting_scheme calc
_refine_ls_wR_factor_gt 0.113
_refine_ls_wR_factor_ref 0.174
_reflns_number_gt 1113
_reflns_number_total 2451
_reflns_threshold_expression I>2\s(I)
_cod_data_source_file tk6097.cif
_cod_data_source_block I
_cod_original_sg_symbol_Hall '-P 2yn '
_cod_original_sg_symbol_H-M 'P 21/n'
_cod_database_code 2202184
_cod_database_fobs_code 2202184

loop_
_symmetry_equiv_pos_as_xyz
'x, y, z'
'-x+1/2, y+1/2, -z+1/2'
'-x, -y, -z'
'x+1/2, -y+1/2, z+1/2'

loop_
_atom_site_aniso_label
_atom_site_aniso_U_11
_atom_site_aniso_U_22
_atom_site_aniso_U_33
_atom_site_aniso_U_12
_atom_site_aniso_U_13
_atom_site_aniso_U_23
S2 0.0459(5) 0.0313(4) 0.0300(4) -0.0004(4) 0.0079(3) -0.0025(4)
O71 0.0400(14) 0.0517(15) 0.0239(11) -0.0036(12) 0.0097(9) -0.0009(10)
O72 0.0325(13) 0.0464(14) 0.0281(11) 0.0001(11) -0.0039(9) -0.0002(11)
N1 0.0356(16) 0.0439(17) 0.0207(12) -0.0019(14) 0.0005(11) -0.0052(12)
C2 0.0242(16) 0.0354(18) 0.0222(14) -0.0004(13) 0.0030(11) -0.0007(12)
C3 0.0250(15) 0.0323(17) 0.0208(12) 0.0005(13) 0.0037(10) -0.0012(12)
C4 0.042(2) 0.0314(17) 0.0335(17) 0.0011(15) 0.0066(14) -0.0007(14)
C5 0.048(2) 0.037(2) 0.0326(17) 0.0069(16) 0.0070(14) 0.0131(14)
C6 0.044(2) 0.054(2) 0.0229(15) 0.0070(18) 0.0016(14) 0.0103(16)
C7 0.0322(17) 0.0257(15) 0.0218(13) 0.0039(13) 0.0021(11) -0.0022(12)
N11 0.0437(17) 0.0412(18) 0.0298(14) 0.0062(14) 0.0040(12) 0.0003(12)
O2 0.0365(15) 0.091(2) 0.0523(17) -0.0042(15) 0.0074(12) -0.0295(16)

loop_
_atom_site_label
_atom_site_fract_x
_atom_site_fract_y
_atom_site_fract_z
_atom_site_U_iso_or_equiv
_atom_site_thermal_displace_type
_atom_site_occupancy
_atom_site_type_symbol
S2 0.16986(13) 0.37274(8) 0.37160(7) 0.0356(3) Uani 1.000 S
O71 0.2178(3) 0.1737(2) 0.16045(17) 0.0381(8) Uani 1.000 O
O72 -0.0904(3) 0.1222(2) 0.17581(17) 0.0369(7) Uani 1.000 O
N1 0.2715(4) 0.1932(3) 0.5196(2) 0.0340(9) Uani 1.000 N
C2 0.2008(4) 0.2221(3) 0.4105(2) 0.0274(9) Uani 1.000 C
C3 0.1579(4) 0.1187(3) 0.3383(2) 0.0261(9) Uani 1.000 C
C4 0.1793(5) -0.0004(3) 0.3796(3) 0.0357(10) Uani 1.000 C
C5 0.2488(5) -0.0213(3) 0.4930(3) 0.0393(11) Uani 1.000 C
C6 0.2945(5) 0.0767(4) 0.5616(3) 0.0409(11) Uani 1.000 C
C7 0.0906(5) 0.1411(3) 0.2149(2) 0.0270(9) Uani 1.000 C
N11 0.2151(4) 0.1086(3) -0.0645(2) 0.0386(9) Uani 1.000 N
O2 0.6010(4) 0.2069(3) 0.2788(2) 0.0601(10) Uani 1.000 O
H1 0.316(5) 0.261(4) 0.570(3) 0.047(11) Uiso 1.000 H
H4 0.150800 -0.068400 0.331400 0.0430 Uiso 1.000 H
H5 0.264800 -0.101200 0.522700 0.0480 Uiso 1.000 H
H6 0.344400 0.068900 0.638000 0.0500 Uiso 1.000 H
H11 0.147(8) 0.034(6) -0.092(5) 0.080(16) Uiso 1.000 H
H12 0.194(7) 0.127(6) 0.013(5) 0.079(15) Uiso 1.000 H
H13 0.136(7) 0.157(5) -0.116(4) 0.069(15) Uiso 1.000 H
H14 0.346(6) 0.116(5) -0.067(5) 0.075(14) Uiso 1.000 H
H21 0.475(6) 0.189(6) 0.237(6) 0.066(15) Uiso 1.000 H
H22 0.702(7) 0.179(6) 0.258(6) 0.070(15) Uiso 1.000 H

loop_
_atom_type_symbol
_atom_type_description
_atom_type_scat_dispersion_real
_atom_type_scat_dispersion_imag
_atom_type_scat_source
C C 0.0033 0.0016 'International Tables Vol C Tables 4.2.6.8 and 6.1.1.4'
H H 0.0000 0.0000 'International Tables Vol C Tables 4.2.6.8 and 6.1.1.4'
O O 0.0106 0.0060 'International Tables Vol C Tables 4.2.6.8 and 6.1.1.4'
N N 0.0061 0.0033 'International Tables Vol C Tables 4.2.6.8 and 6.1.1.4'
S S 0.1246 0.1234 'International Tables Vol C Tables 4.2.6.8 and 6.1.1.4'

loop_
_geom_angle_atom_site_label_1
_geom_angle_atom_site_label_2
_geom_angle_atom_site_label_3
_geom_angle
_geom_angle_publ_flag
H21 O2 H22 119(6) no
C2 N1 C6 125.2(3) no
C6 N1 H1 117(2) no
C2 N1 H1 117(2) no
H11 N11 H14 119(5) no
H12 N11 H13 112(5) no
H12 N11 H14 109(5) no
H13 N11 H14 113(5) no
H11 N11 H13 93(5) no
H11 N11 H12 111(5) no
S2 C2 C3 125.4(2) no
S2 C2 N1 119.7(2) no
N1 C2 C3 114.9(3) no
C2 C3 C7 118.9(3) no
C2 C3 C4 120.7(3) no
C4 C3 C7 120.4(3) no
C3 C4 C5 120.5(3) no
C4 C5 C6 119.1(3) no
N1 C6 C5 119.6(3) no
O71 C7 C3 118.0(3) no
O72 C7 C3 116.5(3) no
O71 C7 O72 125.5(2) no
C3 C4 H4 120.24 no
C5 C4 H4 119.27 no
C4 C5 H5 121.88 no
C6 C5 H5 119.02 no
N1 C6 H6 117.12 no
C5 C6 H6 123.25 no

loop_
_geom_bond_atom_site_label_1
_geom_bond_atom_site_label_2
_geom_bond_site_symmetry_1
_geom_bond_site_symmetry_2
_geom_bond_distance
_geom_bond_publ_flag
S2 C2 . . 1.697(3) no
O71 C7 . . 1.242(4) no
O72 C7 . . 1.256(4) no
O2 H21 . . 0.94(5) no
O2 H22 . . 0.84(5) no
N1 C6 . . 1.357(5) no
N1 C2 . . 1.368(3) no
N1 H1 . . 0.97(4) no
N11 H13 . . 0.91(5) no
N11 H11 . . 0.96(6) no
N11 H12 . . 1.01(6) no
N11 H14 . . 0.90(4) no
C2 C3 . . 1.420(4) no
C3 C4 . . 1.380(5) no
C3 C7 . . 1.514(3) no
C4 C5 . . 1.399(5) no
C5 C6 . . 1.351(5) no
C4 H4 . . 0.9394 no
C5 H5 . . 0.9349 no
C6 H6 . . 0.9371 no

loop_
_geom_hbond_atom_site_label_D
_geom_hbond_atom_site_label_H
_geom_hbond_atom_site_label_A
_geom_hbond_site_symmetry_A
_geom_hbond_distance_DH
_geom_hbond_distance_HA
_geom_hbond_distance_DA
_geom_hbond_angle_DHA
_geom_hbond_publ_flag
N1 H1 O72 4_555 0.97(4) 1.83(4) 2.801(4) 174(4) yes
N11 H11 O72 3_555 0.96(6) 1.97(6) 2.892(4) 159(5) yes
N11 H12 O71 . 1.01(6) 1.85(6) 2.839(3) 166(4) yes
N11 H13 O2 4_454 0.91(5) 1.94(5) 2.774(4) 151(4) yes
N11 H14 S2 4_554 0.90(4) 2.47(4) 3.350(3) 164(5) yes
O2 H21 O71 . 0.94(5) 1.84(5) 2.767(3) 173(6) yes
O2 H22 O72 1_655 0.84(5) 1.98(6) 2.806(3) 167(7) yes

loop_
_geom_torsion_atom_site_label_1
_geom_torsion_atom_site_label_2
_geom_torsion_atom_site_label_3
_geom_torsion_atom_site_label_4
_geom_torsion
_geom_torsion_publ_flag
C6 N1 C2 S2 177.0(3) no
C6 N1 C2 C3 -2.6(4) no
C2 N1 C6 C5 1.1(5) no
N1 C2 C3 C4 2.9(4) no
N1 C2 C3 C7 -176.4(3) no
S2 C2 C3 C4 -176.8(2) no
S2 C2 C3 C7 4.0(4) no
C2 C3 C4 C5 -1.7(5) no
C2 C3 C7 O71 75.1(4) no
C2 C3 C7 O72 -106.5(3) no
C7 C3 C4 C5 177.5(3) no
C4 C3 C7 O72 74.3(4) no
C4 C3 C7 O71 -104.2(4) no
C3 C4 C5 C6 0.1(5) no
C4 C5 C6 N1 0.3(6) no

loop_
_cod_related_entry_id
_cod_related_entry_database
_cod_related_entry_code
1 ChemSpider 21131825
